data_7105899
loop_
_publ_author_name
'Xiu-Chun Zhang'
'Shu-Hua Cao'
'Yin Wei'
'Min Shi'

_publ_section_title
;
 Phosphine-catalyzed Highly Diastereoselective [3+2] Cyclization of Isatin
 Derived Electron-deficient Alkenes with -Allenic Esters
;
_journal_name_full Chem.Commun.
_journal_page_first 1548
_journal_paper_doi 10.1039/c0cc04289g
_journal_volume 47
_journal_year 2011
_chemical_formula_sum 'C30 H27 N O4'
_chemical_formula_weight 465.53
_chemical_name_systematic
;
?
;
_space_group_IT_number 2
_symmetry_cell_setting triclinic
_symmetry_space_group_name_Hall '-P 1'
_symmetry_space_group_name_H-M 'P -1'
_atom_sites_solution_hydrogens geom
_atom_sites_solution_primary direct
_atom_sites_solution_secondary difmap
_audit_creation_method SHELXL-97
_cell_angle_alpha 81.545(2)
_cell_angle_beta 83.868(2)
_cell_angle_gamma 64.481(2)
_cell_formula_units_Z 4
_cell_length_a 10.5001(12)
_cell_length_b 10.6998(11)
_cell_length_c 24.381(3)
_cell_measurement_reflns_used 1697
_cell_measurement_temperature 293(2)
_cell_measurement_theta_max 41.112
_cell_measurement_theta_min 4.700
_cell_volume 2442.2(5)
_computing_cell_refinement 'Bruker SMART'
_computing_data_collection 'Bruker SMART'
_computing_data_reduction 'Bruker SHELXTL'
_computing_molecular_graphics 'Bruker SHELXTL'
_computing_publication_material 'Bruker SHELXTL'
_computing_structure_refinement 'SHELXL-97 (Sheldrick, 1997)'
_computing_structure_solution 'SHELXS-97 (Sheldrick, 1990)'
_diffrn_ambient_temperature 293(2)
_diffrn_measured_fraction_theta_full 0.983
_diffrn_measured_fraction_theta_max 0.983
_diffrn_measurement_device_type 'CCD area detector'
_diffrn_measurement_method 'phi and omega scans'
_diffrn_radiation_monochromator graphite
_diffrn_radiation_source 'fine-focus sealed tube'
_diffrn_radiation_type MoK\a
_diffrn_radiation_wavelength 0.71073
_diffrn_reflns_av_R_equivalents 0.0371
_diffrn_reflns_av_sigmaI/netI 0.1267
_diffrn_reflns_limit_h_max 12
_diffrn_reflns_limit_h_min -12
_diffrn_reflns_limit_k_max 11
_diffrn_reflns_limit_k_min -13
_diffrn_reflns_limit_l_max 30
_diffrn_reflns_limit_l_min -29
_diffrn_reflns_number 13419
_diffrn_reflns_theta_full 26.00
_diffrn_reflns_theta_max 26.00
_diffrn_reflns_theta_min 1.69
_exptl_absorpt_coefficient_mu 0.084
_exptl_absorpt_correction_T_max 1.0000
_exptl_absorpt_correction_T_min 0.6515
_exptl_absorpt_correction_type empirical
_exptl_absorpt_process_details sadabs
_exptl_crystal_colour colorless
_exptl_crystal_density_diffrn 1.266
_exptl_crystal_density_method 'not measured'
_exptl_crystal_description prisamatic
_exptl_crystal_F_000 984
_exptl_crystal_size_max 0.390
_exptl_crystal_size_mid 0.318
_exptl_crystal_size_min 0.157
_refine_diff_density_max 0.241
_refine_diff_density_min -0.209
_refine_diff_density_rms 0.042
_refine_ls_extinction_method none
_refine_ls_goodness_of_fit_ref 0.842
_refine_ls_hydrogen_treatment constr
_refine_ls_matrix_type full
_refine_ls_number_parameters 635
_refine_ls_number_reflns 9407
_refine_ls_number_restraints 0
_refine_ls_restrained_S_all 0.842
_refine_ls_R_factor_all 0.1437
_refine_ls_R_factor_gt 0.0598
_refine_ls_shift/su_max 0.001
_refine_ls_shift/su_mean 0.000
_refine_ls_structure_factor_coef Fsqd
_refine_ls_weighting_details 'calc w=1/[\s^2^(Fo^2^)+(0.0525P)^2^+0.0000P] where P=(Fo^2^+2Fc^2^)/3'
_refine_ls_weighting_scheme calc
_refine_ls_wR_factor_gt 0.1252
_refine_ls_wR_factor_ref 0.1495
_reflns_number_gt 3623
_reflns_number_total 9407
_reflns_threshold_expression >2sigma(I)
_cod_data_source_file C0CC04289G.TXT
_cod_data_source_block cd201367
_cod_depositor_comments
;
The following automatic conversions were performed:

'_symmetry_cell_setting' value 'Triclinic' changed to 'triclinic'
according to the built-in table from CIF Core dictionary named
'cif_core.dic' version 2.4.1 from 2010-06-29.

Automatic conversion script
Id: cif_fix_values 1646 2011-03-28 12:23:43Z adriana 
;
_cod_original_sg_symbol_H-M P-1
_cod_database_code 7105899

loop_
_symmetry_equiv_pos_as_xyz
'x, y, z'
'-x, -y, -z'

loop_
_atom_site_label
_atom_site_type_symbol
_atom_site_fract_x
_atom_site_fract_y
_atom_site_fract_z
_atom_site_U_iso_or_equiv
_atom_site_adp_type
_atom_site_occupancy
_atom_site_symmetry_multiplicity
_atom_site_calc_flag
_atom_site_refinement_flags
_atom_site_disorder_assembly
_atom_site_disorder_group
O1 O 0.0281(2) 0.7543(2) 0.22700(10) 0.0670(7) Uani 1 1 d . . .
O2 O 0.2312(3) 0.4326(2) 0.06594(10) 0.0757(8) Uani 1 1 d . . .
O3 O 0.1589(3) 0.1561(2) 0.15127(13) 0.1007(10) Uani 1 1 d . . .
O4 O 0.3204(2) 0.2251(2) 0.16796(10) 0.0655(7) Uani 1 1 d . . .
O5 O 0.5940(2) 0.9168(2) 0.28206(9) 0.0650(7) Uani 1 1 d . . .
O6 O 0.7619(3) 0.4773(2) 0.42551(10) 0.0784(8) Uani 1 1 d . . .
O7 O 0.6978(2) 0.2639(2) 0.34753(10) 0.0789(8) Uani 1 1 d . . .
O8 O 0.8650(3) 0.3407(2) 0.31838(10) 0.0679(7) Uani 1 1 d . . .
N1 N -0.0424(3) 0.8757(2) 0.14165(11) 0.0466(7) Uani 1 1 d . . .
N2 N 0.4924(3) 0.9654(2) 0.36934(11) 0.0485(7) Uani 1 1 d . . .
C1 C -0.0068(3) 0.7622(3) 0.18018(15) 0.0488(8) Uani 1 1 d . . .
C2 C -0.0165(3) 0.6422(3) 0.15387(12) 0.0439(8) Uani 1 1 d . . .
C3 C -0.0658(3) 0.7115(3) 0.09691(13) 0.0449(8) Uani 1 1 d . . .
C4 C -0.0776(3) 0.8492(3) 0.09167(13) 0.0466(8) Uani 1 1 d . . .
C5 C -0.1195(3) 0.9393(3) 0.04410(14) 0.0578(9) Uani 1 1 d . . .
H5 H -0.1276 1.0300 0.0413 0.069 Uiso 1 1 calc R . .
C6 C -0.1493(4) 0.8876(4) 0.00020(14) 0.0693(11) Uani 1 1 d . . .
H6 H -0.1782 0.9455 -0.0327 0.083 Uiso 1 1 calc R . .
C7 C -0.1369(4) 0.7526(4) 0.00431(15) 0.0716(11) Uani 1 1 d . . .
H7 H -0.1575 0.7215 -0.0258 0.086 Uiso 1 1 calc R . .
C8 C -0.0944(3) 0.6630(3) 0.05258(14) 0.0595(10) Uani 1 1 d . . .
H8 H -0.0853 0.5720 0.0550 0.071 Uiso 1 1 calc R . .
C9 C -0.1151(3) 0.5826(3) 0.18890(13) 0.0531(9) Uani 1 1 d . . .
H9 H -0.1074 0.5907 0.2278 0.064 Uiso 1 1 calc R . .
C10 C -0.0424(4) 0.4311(3) 0.18207(12) 0.0529(9) Uani 1 1 d . . .
H10 H -0.0857 0.3704 0.1902 0.063 Uiso 1 1 calc R . .
C11 C 0.0897(4) 0.3925(3) 0.16325(13) 0.0472(8) Uani 1 1 d . . .
C12 C 0.1307(3) 0.5119(3) 0.15283(12) 0.0452(8) Uani 1 1 d . . .
H12 H 0.1844 0.5090 0.1838 0.054 Uiso 1 1 calc R . .
C13 C 0.2181(3) 0.5116(3) 0.09901(14) 0.0509(9) Uani 1 1 d . . .
C14 C 0.2889(3) 0.6085(3) 0.08762(15) 0.0534(9) Uani 1 1 d . . .
C15 C 0.3455(4) 0.6252(4) 0.03404(17) 0.0824(12) Uani 1 1 d . . .
H15 H 0.3344 0.5807 0.0061 0.099 Uiso 1 1 calc R . .
C16 C 0.4193(5) 0.7096(5) 0.0224(2) 0.1127(17) Uani 1 1 d . . .
H16 H 0.4584 0.7196 -0.0132 0.135 Uiso 1 1 calc R . .
C17 C 0.4334(5) 0.7749(4) 0.0619(3) 0.1074(18) Uani 1 1 d . . .
H17 H 0.4823 0.8306 0.0537 0.129 Uiso 1 1 calc R . .
C18 C 0.3781(4) 0.7621(4) 0.1142(2) 0.0839(13) Uani 1 1 d . . .
H18 H 0.3899 0.8087 0.1412 0.101 Uiso 1 1 calc R . .
C19 C 0.3061(3) 0.6826(3) 0.12748(15) 0.0622(10) Uani 1 1 d . . .
H19 H 0.2673 0.6765 0.1633 0.075 Uiso 1 1 calc R . .
C20 C -0.2709(3) 0.6564(3) 0.17749(14) 0.0705(11) Uani 1 1 d . . .
H20A H -0.2837 0.6503 0.1397 0.106 Uiso 1 1 calc R . .
H20B H -0.3061 0.7525 0.1835 0.106 Uiso 1 1 calc R . .
H20C H -0.3217 0.6130 0.2020 0.106 Uiso 1 1 calc R . .
C21 C 0.1905(4) 0.2483(3) 0.15993(14) 0.0597(10) Uani 1 1 d . . .
C22 C 0.4318(4) 0.0880(3) 0.16410(16) 0.0756(11) Uani 1 1 d . . .
H22A H 0.3929 0.0195 0.1709 0.091 Uiso 1 1 calc R . .
H22B H 0.4995 0.0670 0.1921 0.091 Uiso 1 1 calc R . .
C23 C 0.5032(4) 0.0805(4) 0.10859(17) 0.1000(14) Uani 1 1 d . . .
H23A H 0.4339 0.1203 0.0809 0.150 Uiso 1 1 calc R . .
H23B H 0.5621 -0.0151 0.1034 0.150 Uiso 1 1 calc R . .
H23C H 0.5604 0.1315 0.1052 0.150 Uiso 1 1 calc R . .
C24 C -0.0238(3) 0.9976(3) 0.14915(14) 0.0586(9) Uani 1 1 d . . .
H24A H 0.0266 1.0207 0.1165 0.070 Uiso 1 1 calc R . .
H24B H 0.0348 0.9756 0.1805 0.070 Uiso 1 1 calc R . .
C25 C -0.1586(3) 1.1231(3) 0.15882(14) 0.0477(8) Uani 1 1 d . . .
C26 C -0.2020(4) 1.2413(4) 0.12090(14) 0.0668(10) Uani 1 1 d . . .
H26 H -0.1474 1.2438 0.0884 0.080 Uiso 1 1 calc R . .
C27 C -0.3265(5) 1.3560(4) 0.13115(18) 0.0796(12) Uani 1 1 d . . .
H27 H -0.3558 1.4354 0.1056 0.096 Uiso 1 1 calc R . .
C28 C -0.4062(4) 1.3521(4) 0.1790(2) 0.0844(13) Uani 1 1 d . . .
H28 H -0.4894 1.4297 0.1859 0.101 Uiso 1 1 calc R . .
C29 C -0.3650(4) 1.2351(4) 0.21693(16) 0.0788(12) Uani 1 1 d . . .
H29 H -0.4197 1.2328 0.2494 0.095 Uiso 1 1 calc R . .
C30 C -0.2423(4) 1.1223(3) 0.20618(15) 0.0630(10) Uani 1 1 d . . .
H30 H -0.2146 1.0426 0.2316 0.076 Uiso 1 1 calc R . .
C31 C 0.5434(3) 0.8852(3) 0.32639(15) 0.0533(9) Uani 1 1 d . . .
C32 C 0.5284(3) 0.7452(3) 0.34318(13) 0.0475(8) Uani 1 1 d . . .
C33 C 0.4595(3) 0.7651(3) 0.40095(13) 0.0467(8) Uani 1 1 d . . .
C34 C 0.4402(3) 0.8978(3) 0.41355(13) 0.0484(8) Uani 1 1 d . . .
C35 C 0.3753(3) 0.9487(3) 0.46244(14) 0.0593(9) Uani 1 1 d . . .
H35 H 0.3613 1.0365 0.4701 0.071 Uiso 1 1 calc R . .
C36 C 0.3314(4) 0.8617(5) 0.50016(14) 0.0755(12) Uani 1 1 d . . .
H36 H 0.2877 0.8927 0.5339 0.091 Uiso 1 1 calc R . .
C37 C 0.3510(4) 0.7266(4) 0.48899(15) 0.0704(11) Uani 1 1 d . . .
H37 H 0.3206 0.6708 0.5148 0.084 Uiso 1 1 calc R . .
C38 C 0.4162(4) 0.6818(3) 0.43895(14) 0.0621(10) Uani 1 1 d . . .
H38 H 0.4309 0.5942 0.4309 0.075 Uiso 1 1 calc R . .
C39 C 0.4426(3) 0.7176(3) 0.30237(13) 0.0546(9) Uani 1 1 d . . .
H39 H 0.4687 0.7491 0.2649 0.065 Uiso 1 1 calc R . .
C40 C 0.5089(4) 0.5621(3) 0.30841(13) 0.0564(9) Uani 1 1 d . . .
H40 H 0.4653 0.5093 0.2990 0.068 Uiso 1 1 calc R . .
C41 C 0.6345(4) 0.5078(3) 0.32819(13) 0.0509(9) Uani 1 1 d . . .
C42 C 0.6756(3) 0.6171(3) 0.34126(12) 0.0462(8) Uani 1 1 d . . .
H42 H 0.7350 0.6361 0.3104 0.055 Uiso 1 1 calc R . .
C43 C 0.7527(3) 0.5782(3) 0.39465(14) 0.0511(9) Uani 1 1 d . . .
C44 C 0.8201(3) 0.6708(3) 0.40836(15) 0.0532(9) Uani 1 1 d . . .
C45 C 0.8615(4) 0.6564(4) 0.46279(16) 0.0796(12) Uani 1 1 d . . .
H45 H 0.8427 0.5946 0.4897 0.096 Uiso 1 1 calc R . .
C46 C 0.9289(5) 0.7308(5) 0.4772(2) 0.1043(17) Uani 1 1 d . . .
H46 H 0.9564 0.7191 0.5133 0.125 Uiso 1 1 calc R . .
C47 C 0.9545(5) 0.8207(5) 0.4384(3) 0.1060(18) Uani 1 1 d . . .
H47 H 1.0000 0.8716 0.4480 0.127 Uiso 1 1 calc R . .
C48 C 0.9157(4) 0.8393(4) 0.3857(2) 0.0848(13) Uani 1 1 d . . .
H48 H 0.9351 0.9024 0.3596 0.102 Uiso 1 1 calc R . .
C49 C 0.8490(3) 0.7673(3) 0.37017(15) 0.0611(10) Uani 1 1 d . . .
H49 H 0.8221 0.7822 0.3338 0.073 Uiso 1 1 calc R . .
C50 C 0.2834(3) 0.7891(4) 0.30952(15) 0.0762(12) Uani 1 1 d . . .
H50A H 0.2421 0.7670 0.2812 0.114 Uiso 1 1 calc R . .
H50B H 0.2533 0.8881 0.3065 0.114 Uiso 1 1 calc R . .
H50C H 0.2537 0.7574 0.3454 0.114 Uiso 1 1 calc R . .
C51 C 0.7331(4) 0.3599(4) 0.33342(14) 0.0590(10) Uani 1 1 d . . .
C52 C 0.9734(4) 0.1995(4) 0.32407(17) 0.0804(12) Uani 1 1 d . . .
H52A H 1.0507 0.1915 0.2971 0.096 Uiso 1 1 calc R . .
H52B H 0.9350 0.1362 0.3167 0.096 Uiso 1 1 calc R . .
C53 C 1.0269(4) 0.1604(4) 0.38050(17) 0.0974(14) Uani 1 1 d . . .
H53A H 1.0818 0.2100 0.3851 0.146 Uiso 1 1 calc R . .
H53B H 1.0851 0.0619 0.3858 0.146 Uiso 1 1 calc R . .
H53C H 0.9487 0.1837 0.4073 0.146 Uiso 1 1 calc R . .
C54 C 0.5169(3) 1.0859(3) 0.37249(14) 0.0582(9) Uani 1 1 d . . .
H54A H 0.5927 1.0850 0.3458 0.070 Uiso 1 1 calc R . .
H54B H 0.5478 1.0805 0.4092 0.070 Uiso 1 1 calc R . .
C55 C 0.3896(3) 1.2208(3) 0.36140(14) 0.0471(8) Uani 1 1 d . . .
C56 C 0.3495(4) 1.3213(4) 0.39637(15) 0.0692(11) Uani 1 1 d . . .
H56 H 0.3970 1.3025 0.4288 0.083 Uiso 1 1 calc R . .
C57 C 0.2380(4) 1.4522(4) 0.38405(18) 0.0853(13) Uani 1 1 d . . .
H57 H 0.2119 1.5213 0.4075 0.102 Uiso 1 1 calc R . .
C58 C 0.1682(4) 1.4760(4) 0.3363(2) 0.0820(13) Uani 1 1 d . . .
H58 H 0.0944 1.5625 0.3272 0.098 Uiso 1 1 calc R . .
C59 C 0.2054(4) 1.3756(4) 0.30280(16) 0.0762(12) Uani 1 1 d . . .
H59 H 0.1555 1.3919 0.2712 0.091 Uiso 1 1 calc R . .
C60 C 0.3155(4) 1.2505(3) 0.31490(14) 0.0612(10) Uani 1 1 d . . .
H60 H 0.3414 1.1830 0.2908 0.073 Uiso 1 1 calc R . .

loop_
_atom_site_aniso_label
_atom_site_aniso_U_11
_atom_site_aniso_U_22
_atom_site_aniso_U_33
_atom_site_aniso_U_23
_atom_site_aniso_U_13
_atom_site_aniso_U_12
O1 0.0877(18) 0.0619(16) 0.0542(16) -0.0093(12) -0.0226(14) -0.0289(14)
O2 0.0974(19) 0.0747(18) 0.0737(18) -0.0365(14) 0.0200(14) -0.0506(16)
O3 0.0724(19) 0.0527(18) 0.184(3) -0.0180(17) -0.0194(18) -0.0287(16)
O4 0.0530(15) 0.0425(15) 0.103(2) -0.0157(12) -0.0121(14) -0.0182(13)
O5 0.0748(17) 0.0618(16) 0.0523(16) 0.0102(12) 0.0053(13) -0.0301(14)
O6 0.103(2) 0.0643(18) 0.0768(18) 0.0300(13) -0.0279(15) -0.0505(16)
O7 0.0706(17) 0.0599(17) 0.110(2) -0.0118(14) 0.0026(15) -0.0320(15)
O8 0.0561(16) 0.0420(15) 0.103(2) -0.0046(12) 0.0065(14) -0.0216(13)
N1 0.0536(17) 0.0332(16) 0.0568(18) -0.0071(13) -0.0081(14) -0.0202(14)
N2 0.0576(18) 0.0334(16) 0.0524(18) -0.0053(13) 0.0006(14) -0.0179(14)
C1 0.045(2) 0.043(2) 0.055(2) -0.0118(18) -0.0033(17) -0.0135(17)
C2 0.052(2) 0.0366(19) 0.048(2) -0.0089(15) -0.0049(16) -0.0215(17)
C3 0.045(2) 0.039(2) 0.051(2) -0.0060(16) -0.0069(16) -0.0166(16)
C4 0.0392(19) 0.048(2) 0.050(2) -0.0071(17) 0.0006(16) -0.0159(17)
C5 0.070(2) 0.046(2) 0.055(2) -0.0002(18) -0.0079(19) -0.0226(19)
C6 0.076(3) 0.066(3) 0.054(2) 0.005(2) -0.010(2) -0.021(2)
C7 0.084(3) 0.079(3) 0.053(3) -0.011(2) -0.013(2) -0.033(2)
C8 0.072(2) 0.055(2) 0.056(2) -0.0082(19) -0.0140(19) -0.027(2)
C9 0.054(2) 0.054(2) 0.052(2) -0.0066(16) 0.0033(17) -0.0245(19)
C10 0.059(2) 0.045(2) 0.062(2) -0.0015(16) -0.0095(19) -0.0283(19)
C11 0.052(2) 0.030(2) 0.061(2) -0.0071(15) -0.0068(18) -0.0181(17)
C12 0.050(2) 0.0351(19) 0.053(2) -0.0081(15) -0.0076(17) -0.0181(17)
C13 0.048(2) 0.044(2) 0.061(2) -0.0052(17) -0.0027(18) -0.0196(18)
C14 0.042(2) 0.042(2) 0.067(3) 0.0036(17) -0.0029(18) -0.0120(17)
C15 0.096(3) 0.068(3) 0.076(3) 0.003(2) 0.000(2) -0.033(2)
C16 0.136(4) 0.100(4) 0.115(4) 0.019(3) 0.024(3) -0.078(4)
C17 0.110(4) 0.067(3) 0.164(6) 0.011(3) -0.006(4) -0.062(3)
C18 0.075(3) 0.055(3) 0.137(4) -0.007(3) -0.010(3) -0.042(2)
C19 0.053(2) 0.053(2) 0.083(3) -0.009(2) -0.008(2) -0.024(2)
C20 0.055(2) 0.060(2) 0.087(3) -0.0093(19) 0.009(2) -0.019(2)
C21 0.066(3) 0.044(2) 0.081(3) -0.0066(18) -0.008(2) -0.034(2)
C22 0.062(3) 0.047(2) 0.105(3) -0.002(2) -0.010(2) -0.013(2)
C23 0.089(3) 0.081(3) 0.104(4) -0.014(3) 0.016(3) -0.015(3)
C24 0.059(2) 0.045(2) 0.081(3) -0.0134(18) -0.0046(19) -0.0276(19)
C25 0.053(2) 0.032(2) 0.061(2) -0.0102(17) -0.0079(19) -0.0182(18)
C26 0.085(3) 0.049(2) 0.067(3) -0.009(2) -0.006(2) -0.027(2)
C27 0.100(3) 0.044(3) 0.083(3) 0.001(2) -0.032(3) -0.015(3)
C28 0.070(3) 0.065(3) 0.099(4) -0.038(3) -0.015(3) 0.001(2)
C29 0.079(3) 0.064(3) 0.080(3) -0.014(2) 0.003(2) -0.017(3)
C30 0.068(3) 0.044(2) 0.068(3) -0.0044(18) -0.005(2) -0.015(2)
C31 0.044(2) 0.050(2) 0.055(2) 0.0093(19) -0.0107(18) -0.0127(18)
C32 0.055(2) 0.037(2) 0.051(2) -0.0020(15) 0.0001(17) -0.0206(17)
C33 0.050(2) 0.042(2) 0.049(2) -0.0019(16) -0.0051(17) -0.0207(17)
C34 0.043(2) 0.048(2) 0.049(2) 0.0021(17) -0.0057(17) -0.0158(17)
C35 0.068(2) 0.054(2) 0.055(2) -0.0118(19) 0.000(2) -0.023(2)
C36 0.061(3) 0.110(4) 0.044(2) -0.007(2) 0.0010(19) -0.026(3)
C37 0.079(3) 0.075(3) 0.062(3) 0.002(2) 0.001(2) -0.042(2)
C38 0.075(3) 0.057(2) 0.061(3) -0.0060(19) 0.009(2) -0.037(2)
C39 0.055(2) 0.050(2) 0.059(2) -0.0095(17) -0.0073(18) -0.0204(19)
C40 0.059(2) 0.050(2) 0.070(3) -0.0155(18) -0.0013(19) -0.029(2)
C41 0.054(2) 0.036(2) 0.066(2) -0.0071(16) -0.0005(18) -0.0218(18)
C42 0.051(2) 0.0374(19) 0.051(2) -0.0027(15) -0.0006(16) -0.0210(17)
C43 0.050(2) 0.046(2) 0.056(2) -0.0040(17) -0.0001(18) -0.0193(18)
C44 0.043(2) 0.043(2) 0.062(2) -0.0080(17) -0.0022(18) -0.0071(17)
C45 0.082(3) 0.081(3) 0.059(3) -0.006(2) -0.006(2) -0.019(2)
C46 0.118(4) 0.102(4) 0.117(4) -0.042(3) -0.037(3) -0.053(3)
C47 0.094(4) 0.068(3) 0.173(6) -0.029(3) -0.023(4) -0.042(3)
C48 0.077(3) 0.053(3) 0.136(4) -0.002(3) -0.023(3) -0.037(2)
C49 0.054(2) 0.044(2) 0.083(3) -0.0008(19) -0.009(2) -0.0185(19)
C50 0.060(3) 0.075(3) 0.091(3) -0.020(2) -0.014(2) -0.020(2)
C51 0.071(3) 0.050(3) 0.071(3) -0.0060(18) 0.000(2) -0.041(2)
C52 0.066(3) 0.055(3) 0.109(4) -0.006(2) -0.003(2) -0.017(2)
C53 0.092(3) 0.073(3) 0.103(4) 0.005(2) -0.011(3) -0.016(3)
C54 0.063(2) 0.034(2) 0.079(3) 0.0004(16) -0.0154(19) -0.0205(18)
C55 0.048(2) 0.034(2) 0.060(2) -0.0062(17) 0.0012(18) -0.0188(17)
C56 0.078(3) 0.059(3) 0.066(3) -0.002(2) -0.010(2) -0.025(2)
C57 0.087(3) 0.053(3) 0.095(3) -0.024(2) 0.024(3) -0.012(3)
C58 0.051(3) 0.067(3) 0.098(4) 0.025(3) -0.004(2) -0.008(2)
C59 0.083(3) 0.065(3) 0.070(3) -0.001(2) -0.013(2) -0.021(3)
C60 0.061(2) 0.043(2) 0.067(3) 0.0026(18) -0.011(2) -0.011(2)

loop_
_atom_type_symbol
_atom_type_description
_atom_type_scat_dispersion_real
_atom_type_scat_dispersion_imag
_atom_type_scat_source
C C 0.0033 0.0016 'International Tables Vol C Tables 4.2.6.8 and 6.1.1.4'
H H 0.0000 0.0000 'International Tables Vol C Tables 4.2.6.8 and 6.1.1.4'
N N 0.0061 0.0033 'International Tables Vol C Tables 4.2.6.8 and 6.1.1.4'
O O 0.0106 0.0060 'International Tables Vol C Tables 4.2.6.8 and 6.1.1.4'

loop_
_geom_angle_atom_site_label_1
_geom_angle_atom_site_label_2
_geom_angle_atom_site_label_3
_geom_angle
_geom_angle_site_symmetry_1
_geom_angle_site_symmetry_3
_geom_angle_publ_flag
C21 O4 C22 119.5(3) . . ?
C51 O8 C52 117.5(3) . . ?
C1 N1 C4 111.4(3) . . ?
C1 N1 C24 122.7(3) . . ?
C4 N1 C24 125.2(3) . . ?
C31 N2 C34 110.4(3) . . ?
C31 N2 C54 123.4(3) . . ?
C34 N2 C54 125.0(3) . . ?
O1 C1 N1 126.1(3) . . ?
O1 C1 C2 125.6(3) . . ?
N1 C1 C2 108.3(3) . . ?
C3 C2 C9 114.7(2) . . ?
C3 C2 C1 102.0(2) . . ?
C9 C2 C1 112.7(2) . . ?
C3 C2 C12 113.4(2) . . ?
C9 C2 C12 103.3(2) . . ?
C1 C2 C12 111.1(2) . . ?
C8 C3 C4 119.5(3) . . ?
C8 C3 C2 131.9(3) . . ?
C4 C3 C2 108.5(3) . . ?
C5 C4 N1 127.6(3) . . ?
C5 C4 C3 122.6(3) . . ?
N1 C4 C3 109.8(3) . . ?
C4 C5 C6 116.5(3) . . ?
C4 C5 H5 121.8 . . ?
C6 C5 H5 121.8 . . ?
C7 C6 C5 121.8(3) . . ?
C7 C6 H6 119.1 . . ?
C5 C6 H6 119.1 . . ?
C6 C7 C8 121.0(3) . . ?
C6 C7 H7 119.5 . . ?
C8 C7 H7 119.5 . . ?
C3 C8 C7 118.6(3) . . ?
C3 C8 H8 120.7 . . ?
C7 C8 H8 120.7 . . ?
C10 C9 C20 117.0(3) . . ?
C10 C9 C2 102.8(2) . . ?
C20 C9 C2 116.6(3) . . ?
C10 C9 H9 106.6 . . ?
C20 C9 H9 106.6 . . ?
C2 C9 H9 106.6 . . ?
C11 C10 C9 112.7(3) . . ?
C11 C10 H10 123.7 . . ?
C9 C10 H10 123.7 . . ?
C10 C11 C21 124.2(3) . . ?
C10 C11 C12 112.2(3) . . ?
C21 C11 C12 123.1(3) . . ?
C11 C12 C13 113.3(2) . . ?
C11 C12 C2 102.6(2) . . ?
C13 C12 C2 113.5(2) . . ?
C11 C12 H12 109.1 . . ?
C13 C12 H12 109.1 . . ?
C2 C12 H12 109.1 . . ?
O2 C13 C14 120.4(3) . . ?
O2 C13 C12 120.0(3) . . ?
C14 C13 C12 119.6(3) . . ?
C15 C14 C19 117.0(3) . . ?
C15 C14 C13 118.1(3) . . ?
C19 C14 C13 124.9(3) . . ?
C14 C15 C16 119.9(4) . . ?
C14 C15 H15 120.1 . . ?
C16 C15 H15 120.1 . . ?
C17 C16 C15 120.1(5) . . ?
C17 C16 H16 119.9 . . ?
C15 C16 H16 119.9 . . ?
C16 C17 C18 121.4(5) . . ?
C16 C17 H17 119.3 . . ?
C18 C17 H17 119.3 . . ?
C19 C18 C17 120.8(4) . . ?
C19 C18 H18 119.6 . . ?
C17 C18 H18 119.6 . . ?
C18 C19 C14 120.8(4) . . ?
C18 C19 H19 119.6 . . ?
C14 C19 H19 119.6 . . ?
C9 C20 H20A 109.5 . . ?
C9 C20 H20B 109.5 . . ?
H20A C20 H20B 109.5 . . ?
C9 C20 H20C 109.5 . . ?
H20A C20 H20C 109.5 . . ?
H20B C20 H20C 109.5 . . ?
O3 C21 O4 122.3(3) . . ?
O3 C21 C11 124.2(3) . . ?
O4 C21 C11 113.5(3) . . ?
O4 C22 C23 110.0(3) . . ?
O4 C22 H22A 109.7 . . ?
C23 C22 H22A 109.7 . . ?
O4 C22 H22B 109.7 . . ?
C23 C22 H22B 109.7 . . ?
H22A C22 H22B 108.2 . . ?
C22 C23 H23A 109.5 . . ?
C22 C23 H23B 109.5 . . ?
H23A C23 H23B 109.5 . . ?
C22 C23 H23C 109.5 . . ?
H23A C23 H23C 109.5 . . ?
H23B C23 H23C 109.5 . . ?
N1 C24 C25 114.5(3) . . ?
N1 C24 H24A 108.6 . . ?
C25 C24 H24A 108.6 . . ?
N1 C24 H24B 108.6 . . ?
C25 C24 H24B 108.6 . . ?
H24A C24 H24B 107.6 . . ?
C30 C25 C26 118.5(3) . . ?
C30 C25 C24 120.1(3) . . ?
C26 C25 C24 121.4(3) . . ?
C25 C26 C27 120.1(4) . . ?
C25 C26 H26 119.9 . . ?
C27 C26 H26 119.9 . . ?
C28 C27 C26 119.8(4) . . ?
C28 C27 H27 120.1 . . ?
C26 C27 H27 120.1 . . ?
C27 C28 C29 120.8(4) . . ?
C27 C28 H28 119.6 . . ?
C29 C28 H28 119.6 . . ?
C30 C29 C28 118.8(4) . . ?
C30 C29 H29 120.6 . . ?
C28 C29 H29 120.6 . . ?
C29 C30 C25 121.9(3) . . ?
C29 C30 H30 119.0 . . ?
C25 C30 H30 119.0 . . ?
O5 C31 N2 125.6(3) . . ?
O5 C31 C32 125.1(3) . . ?
N2 C31 C32 109.3(3) . . ?
C33 C32 C39 114.0(3) . . ?
C33 C32 C31 101.5(2) . . ?
C39 C32 C31 113.3(3) . . ?
C33 C32 C42 113.8(2) . . ?
C39 C32 C42 103.5(2) . . ?
C31 C32 C42 111.2(3) . . ?
C38 C33 C34 119.9(3) . . ?
C38 C33 C32 131.9(3) . . ?
C34 C33 C32 108.2(3) . . ?
C35 C34 N2 127.0(3) . . ?
C35 C34 C33 122.3(3) . . ?
N2 C34 C33 110.7(3) . . ?
C34 C35 C36 116.4(3) . . ?
C34 C35 H35 121.8 . . ?
C36 C35 H35 121.8 . . ?
C35 C36 C37 122.7(3) . . ?
C35 C36 H36 118.7 . . ?
C37 C36 H36 118.7 . . ?
C38 C37 C36 118.1(3) . . ?
C38 C37 H37 121.0 . . ?
C36 C37 H37 121.0 . . ?
C33 C38 C37 120.7(3) . . ?
C33 C38 H38 119.7 . . ?
C37 C38 H38 119.7 . . ?
C40 C39 C50 116.9(3) . . ?
C40 C39 C32 100.6(2) . . ?
C50 C39 C32 117.1(3) . . ?
C40 C39 H39 107.2 . . ?
C50 C39 H39 107.2 . . ?
C32 C39 H39 107.2 . . ?
C41 C40 C39 113.0(3) . . ?
C41 C40 H40 123.5 . . ?
C39 C40 H40 123.5 . . ?
C40 C41 C51 126.4(3) . . ?
C40 C41 C42 111.8(3) . . ?
C51 C41 C42 121.6(3) . . ?
C41 C42 C43 113.4(3) . . ?
C41 C42 C32 101.1(2) . . ?
C43 C42 C32 113.8(2) . . ?
C41 C42 H42 109.4 . . ?
C43 C42 H42 109.4 . . ?
C32 C42 H42 109.4 . . ?
O6 C43 C42 121.1(3) . . ?
O6 C43 C44 120.3(3) . . ?
C42 C43 C44 118.6(3) . . ?
C49 C44 C45 116.2(3) . . ?
C49 C44 C43 125.0(3) . . ?
C45 C44 C43 118.8(3) . . ?
C46 C45 C44 121.8(4) . . ?
C46 C45 H45 119.1 . . ?
C44 C45 H45 119.1 . . ?
C47 C46 C45 118.9(5) . . ?
C47 C46 H46 120.6 . . ?
C45 C46 H46 120.6 . . ?
C46 C47 C48 121.6(5) . . ?
C46 C47 H47 119.2 . . ?
C48 C47 H47 119.2 . . ?
C47 C48 C49 120.9(4) . . ?
C47 C48 H48 119.6 . . ?
C49 C48 H48 119.6 . . ?
C48 C49 C44 120.6(4) . . ?
C48 C49 H49 119.7 . . ?
C44 C49 H49 119.7 . . ?
C39 C50 H50A 109.5 . . ?
C39 C50 H50B 109.5 . . ?
H50A C50 H50B 109.5 . . ?
C39 C50 H50C 109.5 . . ?
H50A C50 H50C 109.5 . . ?
H50B C50 H50C 109.5 . . ?
O7 C51 O8 123.4(3) . . ?
O7 C51 C41 124.3(3) . . ?
O8 C51 C41 112.2(3) . . ?
O8 C52 C53 110.7(3) . . ?
O8 C52 H52A 109.5 . . ?
C53 C52 H52A 109.5 . . ?
O8 C52 H52B 109.5 . . ?
C53 C52 H52B 109.5 . . ?
H52A C52 H52B 108.1 . . ?
C52 C53 H53A 109.5 . . ?
C52 C53 H53B 109.5 . . ?
H53A C53 H53B 109.5 . . ?
C52 C53 H53C 109.5 . . ?
H53A C53 H53C 109.5 . . ?
H53B C53 H53C 109.5 . . ?
N2 C54 C55 113.7(3) . . ?
N2 C54 H54A 108.8 . . ?
C55 C54 H54A 108.8 . . ?
N2 C54 H54B 108.8 . . ?
C55 C54 H54B 108.8 . . ?
H54A C54 H54B 107.7 . . ?
C60 C55 C56 118.0(3) . . ?
C60 C55 C54 121.6(3) . . ?
C56 C55 C54 120.3(3) . . ?
C55 C56 C57 120.9(4) . . ?
C55 C56 H56 119.6 . . ?
C57 C56 H56 119.6 . . ?
C58 C57 C56 118.2(4) . . ?
C58 C57 H57 120.9 . . ?
C56 C57 H57 120.9 . . ?
C59 C58 C57 120.7(4) . . ?
C59 C58 H58 119.7 . . ?
C57 C58 H58 119.7 . . ?
C58 C59 C60 120.1(4) . . ?
C58 C59 H59 119.9 . . ?
C60 C59 H59 119.9 . . ?
C59 C60 C55 122.0(3) . . ?
C59 C60 H60 119.0 . . ?
C55 C60 H60 119.0 . . ?

loop_
_geom_bond_atom_site_label_1
_geom_bond_atom_site_label_2
_geom_bond_distance
_geom_bond_site_symmetry_2
_geom_bond_publ_flag
O1 C1 1.216(3) . ?
O2 C13 1.208(3) . ?
O3 C21 1.219(3) . ?
O4 C21 1.308(4) . ?
O4 C22 1.438(3) . ?
O5 C31 1.220(4) . ?
O6 C43 1.196(4) . ?
O7 C51 1.227(4) . ?
O8 C51 1.328(4) . ?
O8 C52 1.445(3) . ?
N1 C1 1.358(4) . ?
N1 C4 1.411(3) . ?
N1 C24 1.439(3) . ?
N2 C31 1.367(4) . ?
N2 C34 1.404(4) . ?
N2 C54 1.433(3) . ?
C1 C2 1.562(4) . ?
C2 C3 1.505(4) . ?
C2 C9 1.558(4) . ?
C2 C12 1.575(4) . ?
C3 C8 1.376(4) . ?
C3 C4 1.412(4) . ?
C4 C5 1.372(4) . ?
C5 C6 1.394(4) . ?
C5 H5 0.9300 . ?
C6 C7 1.383(4) . ?
C6 H6 0.9300 . ?
C7 C8 1.384(4) . ?
C7 H7 0.9300 . ?
C8 H8 0.9300 . ?
C9 C10 1.492(4) . ?
C9 C20 1.515(4) . ?
C9 H9 0.9800 . ?
C10 C11 1.316(4) . ?
C10 H10 0.9300 . ?
C11 C21 1.456(4) . ?
C11 C12 1.495(4) . ?
C12 C13 1.518(4) . ?
C12 H12 0.9800 . ?
C13 C14 1.497(4) . ?
C14 C15 1.396(5) . ?
C14 C19 1.411(4) . ?
C15 C16 1.406(5) . ?
C15 H15 0.9300 . ?
C16 C17 1.327(5) . ?
C16 H16 0.9300 . ?
C17 C18 1.356(6) . ?
C17 H17 0.9300 . ?
C18 C19 1.350(5) . ?
C18 H18 0.9300 . ?
C19 H19 0.9300 . ?
C20 H20A 0.9600 . ?
C20 H20B 0.9600 . ?
C20 H20C 0.9600 . ?
C22 C23 1.471(5) . ?
C22 H22A 0.9700 . ?
C22 H22B 0.9700 . ?
C23 H23A 0.9600 . ?
C23 H23B 0.9600 . ?
C23 H23C 0.9600 . ?
C24 C25 1.499(4) . ?
C24 H24A 0.9700 . ?
C24 H24B 0.9700 . ?
C25 C30 1.376(4) . ?
C25 C26 1.383(4) . ?
C26 C27 1.384(4) . ?
C26 H26 0.9300 . ?
C27 C28 1.368(5) . ?
C27 H27 0.9300 . ?
C28 C29 1.374(5) . ?
C28 H28 0.9300 . ?
C29 C30 1.366(4) . ?
C29 H29 0.9300 . ?
C30 H30 0.9300 . ?
C31 C32 1.564(4) . ?
C32 C33 1.513(4) . ?
C32 C39 1.548(4) . ?
C32 C42 1.564(4) . ?
C33 C38 1.370(4) . ?
C33 C34 1.420(4) . ?
C34 C35 1.371(4) . ?
C35 C36 1.397(5) . ?
C35 H35 0.9300 . ?
C36 C37 1.433(5) . ?
C36 H36 0.9300 . ?
C37 C38 1.377(4) . ?
C37 H37 0.9300 . ?
C38 H38 0.9300 . ?
C39 C40 1.492(4) . ?
C39 C50 1.512(4) . ?
C39 H39 0.9800 . ?
C40 C41 1.305(4) . ?
C40 H40 0.9300 . ?
C41 C51 1.467(4) . ?
C41 C42 1.493(4) . ?
C42 C43 1.516(4) . ?
C42 H42 0.9800 . ?
C43 C44 1.531(4) . ?
C44 C49 1.397(4) . ?
C44 C45 1.407(4) . ?
C45 C46 1.371(5) . ?
C45 H45 0.9300 . ?
C46 C47 1.338(6) . ?
C46 H46 0.9300 . ?
C47 C48 1.352(6) . ?
C47 H47 0.9300 . ?
C48 C49 1.354(4) . ?
C48 H48 0.9300 . ?
C49 H49 0.9300 . ?
C50 H50A 0.9600 . ?
C50 H50B 0.9600 . ?
C50 H50C 0.9600 . ?
C52 C53 1.475(4) . ?
C52 H52A 0.9700 . ?
C52 H52B 0.9700 . ?
C53 H53A 0.9600 . ?
C53 H53B 0.9600 . ?
C53 H53C 0.9600 . ?
C54 C55 1.498(4) . ?
C54 H54A 0.9700 . ?
C54 H54B 0.9700 . ?
C55 C60 1.364(4) . ?
C55 C56 1.365(4) . ?
C56 C57 1.401(4) . ?
C56 H56 0.9300 . ?
C57 C58 1.375(5) . ?
C57 H57 0.9300 . ?
C58 C59 1.343(5) . ?
C58 H58 0.9300 . ?
C59 C60 1.356(4) . ?
C59 H59 0.9300 . ?
C60 H60 0.9300 . ?

loop_
_geom_torsion_atom_site_label_1
_geom_torsion_atom_site_label_2
_geom_torsion_atom_site_label_3
_geom_torsion_atom_site_label_4
_geom_torsion
_geom_torsion_site_symmetry_1
_geom_torsion_site_symmetry_2
_geom_torsion_site_symmetry_3
_geom_torsion_site_symmetry_4
_geom_torsion_publ_flag
C4 N1 C1 O1 -179.9(3) . . . . ?
C24 N1 C1 O1 9.2(5) . . . . ?
C4 N1 C1 C2 0.7(3) . . . . ?
C24 N1 C1 C2 -170.2(3) . . . . ?
O1 C1 C2 C3 179.2(3) . . . . ?
N1 C1 C2 C3 -1.4(3) . . . . ?
O1 C1 C2 C9 55.7(4) . . . . ?
N1 C1 C2 C9 -124.9(3) . . . . ?
O1 C1 C2 C12 -59.7(4) . . . . ?
N1 C1 C2 C12 119.7(3) . . . . ?
C9 C2 C3 C8 -58.4(4) . . . . ?
C1 C2 C3 C8 179.5(3) . . . . ?
C12 C2 C3 C8 59.9(4) . . . . ?
C9 C2 C3 C4 123.7(3) . . . . ?
C1 C2 C3 C4 1.6(3) . . . . ?
C12 C2 C3 C4 -118.0(3) . . . . ?
C1 N1 C4 C5 179.5(3) . . . . ?
C24 N1 C4 C5 -9.9(5) . . . . ?
C1 N1 C4 C3 0.3(4) . . . . ?
C24 N1 C4 C3 171.0(3) . . . . ?
C8 C3 C4 C5 1.3(5) . . . . ?
C2 C3 C4 C5 179.5(3) . . . . ?
C8 C3 C4 N1 -179.5(3) . . . . ?
C2 C3 C4 N1 -1.3(3) . . . . ?
N1 C4 C5 C6 -179.6(3) . . . . ?
C3 C4 C5 C6 -0.6(5) . . . . ?
C4 C5 C6 C7 -0.1(5) . . . . ?
C5 C6 C7 C8 0.1(6) . . . . ?
C4 C3 C8 C7 -1.3(5) . . . . ?
C2 C3 C8 C7 -179.0(3) . . . . ?
C6 C7 C8 C3 0.7(5) . . . . ?
C3 C2 C9 C10 99.9(3) . . . . ?
C1 C2 C9 C10 -143.9(3) . . . . ?
C12 C2 C9 C10 -23.9(3) . . . . ?
C3 C2 C9 C20 -29.4(4) . . . . ?
C1 C2 C9 C20 86.7(3) . . . . ?
C12 C2 C9 C20 -153.3(3) . . . . ?
C20 C9 C10 C11 145.6(3) . . . . ?
C2 C9 C10 C11 16.5(3) . . . . ?
C9 C10 C11 C21 171.2(3) . . . . ?
C9 C10 C11 C12 -1.0(4) . . . . ?
C10 C11 C12 C13 -137.5(3) . . . . ?
C21 C11 C12 C13 50.2(4) . . . . ?
C10 C11 C12 C2 -14.8(3) . . . . ?
C21 C11 C12 C2 172.9(3) . . . . ?
C3 C2 C12 C11 -101.3(3) . . . . ?
C9 C2 C12 C11 23.4(3) . . . . ?
C1 C2 C12 C11 144.5(3) . . . . ?
C3 C2 C12 C13 21.3(3) . . . . ?
C9 C2 C12 C13 146.0(3) . . . . ?
C1 C2 C12 C13 -92.9(3) . . . . ?
C11 C12 C13 O2 10.2(4) . . . . ?
C2 C12 C13 O2 -106.3(3) . . . . ?
C11 C12 C13 C14 -169.1(3) . . . . ?
C2 C12 C13 C14 74.5(3) . . . . ?
O2 C13 C14 C15 12.7(5) . . . . ?
C12 C13 C14 C15 -168.0(3) . . . . ?
O2 C13 C14 C19 -165.8(3) . . . . ?
C12 C13 C14 C19 13.5(4) . . . . ?
C19 C14 C15 C16 1.9(5) . . . . ?
C13 C14 C15 C16 -176.7(3) . . . . ?
C14 C15 C16 C17 -1.0(7) . . . . ?
C15 C16 C17 C18 0.2(8) . . . . ?
C16 C17 C18 C19 -0.3(7) . . . . ?
C17 C18 C19 C14 1.3(6) . . . . ?
C15 C14 C19 C18 -2.0(5) . . . . ?
C13 C14 C19 C18 176.4(3) . . . . ?
C22 O4 C21 O3 2.9(5) . . . . ?
C22 O4 C21 C11 -178.0(3) . . . . ?
C10 C11 C21 O3 32.1(5) . . . . ?
C12 C11 C21 O3 -156.5(3) . . . . ?
C10 C11 C21 O4 -147.0(3) . . . . ?
C12 C11 C21 O4 24.4(4) . . . . ?
C21 O4 C22 C23 97.0(4) . . . . ?
C1 N1 C24 C25 -109.3(3) . . . . ?
C4 N1 C24 C25 81.1(4) . . . . ?
N1 C24 C25 C30 65.4(4) . . . . ?
N1 C24 C25 C26 -114.5(3) . . . . ?
C30 C25 C26 C27 0.6(5) . . . . ?
C24 C25 C26 C27 -179.5(3) . . . . ?
C25 C26 C27 C28 0.2(6) . . . . ?
C26 C27 C28 C29 -0.6(6) . . . . ?
C27 C28 C29 C30 0.2(6) . . . . ?
C28 C29 C30 C25 0.6(6) . . . . ?
C26 C25 C30 C29 -1.0(5) . . . . ?
C24 C25 C30 C29 179.1(3) . . . . ?
C34 N2 C31 O5 179.1(3) . . . . ?
C54 N2 C31 O5 -13.0(5) . . . . ?
C34 N2 C31 C32 -1.5(3) . . . . ?
C54 N2 C31 C32 166.4(3) . . . . ?
O5 C31 C32 C33 -179.7(3) . . . . ?
N2 C31 C32 C33 1.0(3) . . . . ?
O5 C31 C32 C39 -57.0(4) . . . . ?
N2 C31 C32 C39 123.6(3) . . . . ?
O5 C31 C32 C42 59.0(4) . . . . ?
N2 C31 C32 C42 -120.4(3) . . . . ?
C39 C32 C33 C38 57.2(5) . . . . ?
C31 C32 C33 C38 179.3(3) . . . . ?
C42 C32 C33 C38 -61.2(5) . . . . ?
C39 C32 C33 C34 -122.2(3) . . . . ?
C31 C32 C33 C34 0.0(3) . . . . ?
C42 C32 C33 C34 119.4(3) . . . . ?
C31 N2 C34 C35 -176.9(3) . . . . ?
C54 N2 C34 C35 15.4(5) . . . . ?
C31 N2 C34 C33 1.6(4) . . . . ?
C54 N2 C34 C33 -166.2(3) . . . . ?
C38 C33 C34 C35 -1.8(5) . . . . ?
C32 C33 C34 C35 177.6(3) . . . . ?
C38 C33 C34 N2 179.7(3) . . . . ?
C32 C33 C34 N2 -0.9(3) . . . . ?
N2 C34 C35 C36 179.6(3) . . . . ?
C33 C34 C35 C36 1.3(5) . . . . ?
C34 C35 C36 C37 -0.5(5) . . . . ?
C35 C36 C37 C38 0.2(5) . . . . ?
C34 C33 C38 C37 1.4(5) . . . . ?
C32 C33 C38 C37 -177.9(3) . . . . ?
C36 C37 C38 C33 -0.6(5) . . . . ?
C33 C32 C39 C40 -94.2(3) . . . . ?
C31 C32 C39 C40 150.5(3) . . . . ?
C42 C32 C39 C40 30.0(3) . . . . ?
C33 C32 C39 C50 33.6(4) . . . . ?
C31 C32 C39 C50 -81.8(4) . . . . ?
C42 C32 C39 C50 157.8(3) . . . . ?
C50 C39 C40 C41 -148.8(3) . . . . ?
C32 C39 C40 C41 -20.9(4) . . . . ?
C39 C40 C41 C51 -173.0(3) . . . . ?
C39 C40 C41 C42 1.9(4) . . . . ?
C40 C41 C42 C43 140.0(3) . . . . ?
C51 C41 C42 C43 -44.8(4) . . . . ?
C40 C41 C42 C32 17.8(4) . . . . ?
C51 C41 C42 C32 -167.0(3) . . . . ?
C33 C32 C42 C41 95.0(3) . . . . ?
C39 C32 C42 C41 -29.3(3) . . . . ?
C31 C32 C42 C41 -151.1(3) . . . . ?
C33 C32 C42 C43 -26.9(4) . . . . ?
C39 C32 C42 C43 -151.2(3) . . . . ?
C31 C32 C42 C43 86.9(3) . . . . ?
C41 C42 C43 O6 -8.7(5) . . . . ?
C32 C42 C43 O6 106.2(4) . . . . ?
C41 C42 C43 C44 170.9(3) . . . . ?
C32 C42 C43 C44 -74.2(3) . . . . ?
O6 C43 C44 C49 162.2(3) . . . . ?
C42 C43 C44 C49 -17.4(5) . . . . ?
O6 C43 C44 C45 -15.4(5) . . . . ?
C42 C43 C44 C45 164.9(3) . . . . ?
C49 C44 C45 C46 -1.2(5) . . . . ?
C43 C44 C45 C46 176.6(3) . . . . ?
C44 C45 C46 C47 0.7(7) . . . . ?
C45 C46 C47 C48 -0.1(8) . . . . ?
C46 C47 C48 C49 0.1(7) . . . . ?
C47 C48 C49 C44 -0.7(6) . . . . ?
C45 C44 C49 C48 1.2(5) . . . . ?
C43 C44 C49 C48 -176.5(3) . . . . ?
C52 O8 C51 O7 -6.0(5) . . . . ?
C52 O8 C51 C41 177.2(3) . . . . ?
C40 C41 C51 O7 -39.2(6) . . . . ?
C42 C41 C51 O7 146.3(3) . . . . ?
C40 C41 C51 O8 137.6(4) . . . . ?
C42 C41 C51 O8 -36.9(4) . . . . ?
C51 O8 C52 C53 -86.5(4) . . . . ?
C31 N2 C54 C55 106.6(3) . . . . ?
C34 N2 C54 C55 -87.3(4) . . . . ?
N2 C54 C55 C60 -52.3(4) . . . . ?
N2 C54 C55 C56 131.6(3) . . . . ?
C60 C55 C56 C57 -1.6(5) . . . . ?
C54 C55 C56 C57 174.6(3) . . . . ?
C55 C56 C57 C58 1.2(6) . . . . ?
C56 C57 C58 C59 0.6(6) . . . . ?
C57 C58 C59 C60 -2.0(6) . . . . ?
C58 C59 C60 C55 1.6(6) . . . . ?
C56 C55 C60 C59 0.2(5) . . . . ?
C54 C55 C60 C59 -175.9(3) . . . . ?
